data_1503832
loop_
_publ_author_name
'Lee, Hayan'
'Lee, Shim Sung'

_publ_section_title
;
 Thiaoxaaza-macrocyclic chromoionophores as mercury(II) sensors: synthesis
 and color modulation.
;
_journal_issue 6
_journal_name_full 'Organic letters'
_journal_page_first 1393
_journal_page_last 1396
_journal_paper_doi 10.1021/ol900241p
_journal_volume 11
_journal_year 2009
_chemical_formula_sum 'C37 H35 Hg N7 O10 S2'
_chemical_formula_weight 1002.43
_chemical_name_systematic
; 
 ? 
;
_space_group_IT_number 14
_symmetry_cell_setting monoclinic
_symmetry_space_group_name_Hall '-P 2ybc'
_symmetry_space_group_name_H-M 'P 1 21/c 1'
_atom_sites_solution_hydrogens geom
_atom_sites_solution_primary direct
_atom_sites_solution_secondary difmap
_audit_creation_method SHELXTL
_cell_angle_alpha 90.00
_cell_angle_beta 121.330(7)
_cell_angle_gamma 90.00
_cell_formula_units_Z 4
_cell_length_a 8.3523(10)
_cell_length_b 47.683(6)
_cell_length_c 10.6968(10)
_cell_measurement_temperature 173(2)
_cell_volume 3639.0(8)
_computing_cell_refinement 'Bruker SMART'
_computing_data_collection 'Bruker SMART'
_computing_data_reduction 'Bruker SAINT'
_computing_molecular_graphics 'Bruker SHELXTL'
_computing_publication_material 'Bruker SHELXTL'
_computing_structure_refinement 'Bruker SHELXTL'
_computing_structure_solution 'Bruker SHELXTL'
_diffrn_ambient_temperature 173(2)
_diffrn_measured_fraction_theta_full 0.966
_diffrn_measured_fraction_theta_max 0.966
_diffrn_radiation_monochromator graphite
_diffrn_radiation_source 'fine-focus sealed tube'
_diffrn_radiation_type MoK\a
_diffrn_radiation_wavelength 0.71073
_diffrn_reflns_av_R_equivalents 0.1198
_diffrn_reflns_av_sigmaI/netI 0.1468
_diffrn_reflns_limit_h_max 10
_diffrn_reflns_limit_h_min -10
_diffrn_reflns_limit_k_max 58
_diffrn_reflns_limit_k_min -56
_diffrn_reflns_limit_l_max 10
_diffrn_reflns_limit_l_min -13
_diffrn_reflns_number 18689
_diffrn_reflns_theta_full 26.00
_diffrn_reflns_theta_max 26.00
_diffrn_reflns_theta_min 0.85
_exptl_absorpt_coefficient_mu 4.416
_exptl_absorpt_correction_T_max 0.8094
_exptl_absorpt_correction_T_min 0.3509
_exptl_absorpt_correction_type 'empirical (SADABS)'
_exptl_crystal_density_diffrn 1.830
_exptl_crystal_density_method 'not measured'
_exptl_crystal_F_000 1992
_exptl_crystal_size_max 0.30
_exptl_crystal_size_mid 0.10
_exptl_crystal_size_min 0.05
_refine_diff_density_max 2.161
_refine_diff_density_min -4.061
_refine_diff_density_rms 0.244
_refine_ls_extinction_method none
_refine_ls_goodness_of_fit_ref 1.059
_refine_ls_hydrogen_treatment constr
_refine_ls_matrix_type full
_refine_ls_number_parameters 508
_refine_ls_number_reflns 6916
_refine_ls_number_restraints 6
_refine_ls_restrained_S_all 1.059
_refine_ls_R_factor_all 0.1205
_refine_ls_R_factor_gt 0.0726
_refine_ls_shift/su_max 0.000
_refine_ls_shift/su_mean 0.000
_refine_ls_structure_factor_coef Fsqd
_refine_ls_weighting_details 'calc w=1/[\s^2^(Fo^2^)+(0.0757P)^2^+0.0000P] where P=(Fo^2^+2Fc^2^)/3'
_refine_ls_weighting_scheme calc
_refine_ls_wR_factor_gt 0.1463
_refine_ls_wR_factor_ref 0.1733
_reflns_number_gt 4429
_reflns_number_total 6916
_reflns_threshold_expression >2sigma(I)
_cod_data_source_file ol900241p_si_004.cif
_cod_data_source_block sss
_cod_depositor_comments
;
The following automatic conversions were performed:

'_symmetry_cell_setting' value 'Monoclinic' changed to 'monoclinic'
according to /home/saulius/struct/CIF-dictionaries/cif_core.dic
dictionary named 'cif_core.dic' version 2.4.2 from 2011-04-26.

Automatic conversion script
Id: cif_fix_values 1715 2011-07-08 13:25:40Z adriana 
;
_cod_original_cell_volume 3639.0(7)
_cod_original_sg_symbol_H-M 'P2(1)/c  '
_cod_database_code 1503832

loop_
_symmetry_equiv_pos_as_xyz
'x, y, z'
'-x, y+1/2, -z+1/2'
'-x, -y, -z'
'x, -y-1/2, z-1/2'

loop_
_atom_site_label
_atom_site_type_symbol
_atom_site_fract_x
_atom_site_fract_y
_atom_site_fract_z
_atom_site_U_iso_or_equiv
_atom_site_adp_type
_atom_site_occupancy
_atom_site_symmetry_multiplicity
_atom_site_calc_flag
_atom_site_refinement_flags
Hg1 Hg -0.07499(6) -0.163730(10) 0.86052(5) 0.01711(16) Uani 1 1 d .
S1 S 0.1577(4) -0.12748(7) 1.0477(3) 0.0171(6) Uani 1 1 d .
S2 S -0.0942(4) -0.13879(6) 0.6394(3) 0.0177(6) Uani 1 1 d .
O1 O -0.1795(10) -0.16078(17) 1.0653(8) 0.0191(18) Uani 1 1 d .
O2 O -0.0730(10) -0.20813(16) 0.6859(8) 0.0177(18) Uani 1 1 d .
O3 O 1.5881(15) 0.0626(3) 1.6430(11) 0.052(3) Uani 1 1 d .
O4 O 1.7001(14) 0.0485(2) 1.5096(12) 0.051(3) Uani 1 1 d .
O5 O -0.3296(11) -0.1233(2) 0.7941(9) 0.039(3) Uani 1 1 d .
O6 O -0.5634(14) -0.1115(3) 0.5856(11) 0.068(4) Uani 1 1 d .
O7 O -0.4581(14) -0.1532(3) 0.6172(13) 0.062(3) Uani 1 1 d .
O8 O 0.2674(12) -0.1868(2) 0.9813(9) 0.033(2) Uani 1 1 d .
O9 O 0.2104(13) -0.2005(3) 1.1481(11) 0.051(3) Uani 1 1 d .
O10 O 0.4916(12) -0.1960(2) 1.2004(10) 0.045(3) Uani 1 1 d .
N1 N -0.2041(12) -0.2035(2) 0.8803(9) 0.015(2) Uani 1 1 d .
N2 N 0.1888(13) -0.0832(2) 0.8430(9) 0.019(2) Uani 1 1 d .
N3 N 0.8097(16) -0.0131(3) 1.1918(13) 0.041(3) Uani 1 1 d .
N4 N 0.9269(19) -0.0128(3) 1.1594(13) 0.045(3) Uani 1 1 d .
N5 N 1.5768(16) 0.0493(2) 1.5388(12) 0.033(3) Uani 1 1 d .
N6 N -0.4540(14) -0.1290(3) 0.6607(13) 0.031(3) Uani 1 1 d .
N7 N 0.3212(14) -0.1947(2) 1.1097(12) 0.027(3) Uani 1 1 d .
C1 C -0.3614(16) -0.2512(3) 0.9108(12) 0.026(3) Uani 1 1 d .
H1A H -0.4142 -0.2679 0.9228 0.031 Uiso 1 1 calc R
C2 C -0.3942(16) -0.2269(3) 0.9533(12) 0.024(2) Uani 1 1 d .
H2A H -0.4688 -0.2260 0.9964 0.029 Uiso 1 1 calc R
C3 C -0.3159(15) -0.2026(3) 0.9330(12) 0.022(3) Uani 1 1 d .
C4 C -0.3554(16) -0.1758(3) 0.9785(13) 0.022(3) Uani 1 1 d .
H4B H -0.4431 -0.1646 0.8915 0.027 Uiso 1 1 calc R
H4C H -0.4141 -0.1791 1.0373 0.027 Uiso 1 1 calc R
C5 C -0.1814(16) -0.1374(3) 1.1388(12) 0.020(3) Uani 1 1 d .
C6 C -0.3392(15) -0.1280(3) 1.1397(12) 0.019(3) Uani 1 1 d .
H6A H -0.4563 -0.1373 1.0835 0.022 Uiso 1 1 calc R
C7 C -0.3207(17) -0.1047(3) 1.2251(12) 0.022(3) Uani 1 1 d .
H7A H -0.4261 -0.0981 1.2280 0.026 Uiso 1 1 calc R
C8 C -0.1528(19) -0.0912(3) 1.3045(13) 0.031(3) Uani 1 1 d .
H8A H -0.1427 -0.0753 1.3618 0.038 Uiso 1 1 calc R
C9 C 0.0065(17) -0.1006(3) 1.3023(11) 0.023(3) Uani 1 1 d U
H9A H 0.1232 -0.0913 1.3604 0.028 Uiso 1 1 calc R
C10 C -0.0059(18) -0.1229(3) 1.2174(14) 0.031(3) Uani 1 1 d U
C11 C 0.1655(15) -0.1340(3) 1.2202(12) 0.026(3) Uani 1 1 d .
H11A H 0.1757 -0.1545 1.2392 0.031 Uiso 1 1 calc R
H11B H 0.2786 -0.1250 1.3015 0.031 Uiso 1 1 calc R
C12 C 0.0566(17) -0.0925(3) 1.0043(13) 0.024(3) Uani 1 1 d .
H12A H -0.0652 -0.0929 0.9993 0.029 Uiso 1 1 calc R
H12B H 0.1406 -0.0796 1.0842 0.029 Uiso 1 1 calc R
C13 C 0.0260(15) -0.0813(3) 0.8601(12) 0.021(3) Uani 1 1 d .
H13A H -0.0793 -0.0917 0.7788 0.025 Uiso 1 1 calc R
H13B H -0.0119 -0.0613 0.8507 0.025 Uiso 1 1 calc R
C14 C 0.1453(17) -0.0935(3) 0.7009(12) 0.024(2) Uani 1 1 d .
H14A H 0.2425 -0.0868 0.6816 0.029 Uiso 1 1 calc R
H14B H 0.0238 -0.0855 0.6247 0.029 Uiso 1 1 calc R
C15 C 0.1340(15) -0.1257(3) 0.6878(13) 0.021(3) Uani 1 1 d .
H15A H 0.2301 -0.1341 0.7822 0.026 Uiso 1 1 calc R
H15B H 0.1620 -0.1317 0.6124 0.026 Uiso 1 1 calc R
C16 C -0.1500(15) -0.1648(3) 0.4954(11) 0.020(3) Uani 1 1 d .
H16A H -0.2627 -0.1754 0.4763 0.024 Uiso 1 1 calc R
H16B H -0.1825 -0.1547 0.4043 0.024 Uiso 1 1 calc R
C17 C 0.0000(16) -0.1852(3) 0.5276(12) 0.021(3) Uani 1 1 d .
C18 C 0.1001(18) -0.1841(3) 0.4582(12) 0.026(3) Uani 1 1 d .
H18A H 0.0770 -0.1694 0.3909 0.031 Uiso 1 1 calc R
C19 C 0.2367(19) -0.2046(3) 0.4860(13) 0.033(3) Uani 1 1 d .
H19A H 0.3046 -0.2034 0.4374 0.040 Uiso 1 1 calc R
C20 C 0.2722(17) -0.2255(3) 0.5779(12) 0.021(3) Uani 1 1 d .
H20A H 0.3660 -0.2389 0.5962 0.026 Uiso 1 1 calc R
C21 C 0.1708(15) -0.2277(3) 0.6483(12) 0.019(3) Uani 1 1 d .
H21A H 0.1937 -0.2430 0.7123 0.023 Uiso 1 1 calc R
C22 C 0.0380(14) -0.2079(3) 0.6261(12) 0.016(3) Uani 1 1 d .
C23 C -0.0358(15) -0.2306(2) 0.7845(12) 0.016(3) Uani 1 1 d .
H23A H 0.0951 -0.2295 0.8679 0.020 Uiso 1 1 calc R
H23B H -0.0525 -0.2488 0.7341 0.020 Uiso 1 1 calc R
C24 C -0.1681(15) -0.2286(3) 0.8381(12) 0.019(3) Uani 1 1 d .
C25 C -0.2502(15) -0.2527(3) 0.8486(12) 0.019(3) Uani 1 1 d .
H25A H -0.2318 -0.2700 0.8141 0.022 Uiso 1 1 calc R
C26 C 0.3411(15) -0.0659(3) 0.9220(12) 0.019(3) Uani 1 1 d .
C27 C 0.3465(17) -0.0467(3) 1.0221(12) 0.019(3) Uani 1 1 d .
H27A H 0.2405 -0.0449 1.0322 0.023 Uiso 1 1 calc R
C28 C 0.5014(17) -0.0302(3) 1.1068(13) 0.023(3) Uani 1 1 d .
H28A H 0.5023 -0.0176 1.1761 0.028 Uiso 1 1 calc R
C29 C 0.6511(17) -0.0317(3) 1.0921(13) 0.029(3) Uani 1 1 d .
C30 C 0.6543(17) -0.0510(3) 0.9935(13) 0.028(3) Uani 1 1 d .
H30A H 0.7617 -0.0524 0.9851 0.034 Uiso 1 1 calc R
C31 C 0.5003(16) -0.0677(3) 0.9096(13) 0.026(3) Uani 1 1 d .
H31A H 0.5017 -0.0806 0.8425 0.031 Uiso 1 1 calc R
C32 C 1.086(2) 0.0045(3) 1.2633(16) 0.044(4) Uani 1 1 d .
C33 C 1.1036(19) 0.0181(3) 1.3864(16) 0.043(4) Uani 1 1 d .
H33A H 1.0047 0.0171 1.4056 0.051 Uiso 1 1 calc R
C34 C 1.2653(18) 0.0331(3) 1.4795(12) 0.028(3) Uani 1 1 d .
H34A H 1.2841 0.0411 1.5675 0.034 Uiso 1 1 calc R
C35 C 1.3987(17) 0.0360(3) 1.4401(12) 0.026(3) Uani 1 1 d .
C36 C 1.3787(18) 0.0230(3) 1.3187(13) 0.029(3) Uani 1 1 d .
H36A H 1.4752 0.0244 1.2970 0.035 Uiso 1 1 calc R
C37 C 1.221(2) 0.0080(3) 1.2290(14) 0.040(4) Uani 1 1 d .
H37A H 1.2042 0.0000 1.1418 0.048 Uiso 1 1 calc R

loop_
_atom_site_aniso_label
_atom_site_aniso_U_11
_atom_site_aniso_U_22
_atom_site_aniso_U_33
_atom_site_aniso_U_23
_atom_site_aniso_U_13
_atom_site_aniso_U_12
Hg1 0.0202(2) 0.0154(2) 0.0177(2) 0.0013(2) 0.01126(18) -0.0012(2)
S1 0.0175(14) 0.0205(18) 0.0144(15) 0.0000(12) 0.0091(12) -0.0007(12)
S2 0.0218(14) 0.0161(17) 0.0152(14) -0.0007(12) 0.0096(12) -0.0005(12)
O1 0.022(4) 0.018(5) 0.023(4) -0.001(4) 0.016(4) -0.006(3)
O2 0.023(4) 0.008(4) 0.020(4) 0.006(3) 0.010(4) -0.002(3)
O3 0.066(7) 0.059(8) 0.032(6) -0.018(6) 0.026(5) -0.025(6)
O4 0.042(6) 0.046(8) 0.064(8) 0.006(6) 0.027(6) -0.003(5)
O5 0.023(5) 0.068(8) 0.020(5) 0.003(5) 0.008(4) 0.007(5)
O6 0.037(6) 0.130(13) 0.029(6) 0.029(7) 0.012(5) 0.035(7)
O7 0.041(6) 0.055(8) 0.098(10) -0.029(7) 0.041(7) -0.021(5)
O8 0.029(5) 0.040(6) 0.026(5) 0.004(4) 0.010(4) 0.008(4)
O9 0.039(6) 0.077(9) 0.056(7) -0.006(6) 0.037(6) -0.016(6)
O10 0.031(5) 0.070(9) 0.037(6) 0.025(5) 0.019(5) 0.012(5)
N1 0.015(4) 0.014(6) 0.015(5) -0.002(4) 0.006(4) -0.006(4)
N2 0.031(5) 0.021(6) 0.009(5) -0.008(4) 0.014(4) -0.008(4)
N3 0.044(7) 0.034(8) 0.051(8) 0.021(6) 0.029(7) 0.014(6)
N4 0.076(9) 0.034(8) 0.042(7) 0.010(6) 0.043(7) 0.019(7)
N5 0.047(7) 0.018(7) 0.027(6) -0.008(5) 0.015(6) -0.011(5)
N6 0.020(6) 0.041(9) 0.038(7) 0.000(6) 0.020(6) 0.004(5)
N7 0.030(6) 0.015(6) 0.031(6) -0.003(5) 0.012(5) 0.004(5)
C1 0.026(6) 0.018(8) 0.023(7) -0.007(5) 0.006(6) -0.011(5)
C2 0.029(4) 0.030(6) 0.015(4) -0.003(4) 0.012(4) -0.011(4)
C3 0.015(6) 0.030(8) 0.019(6) -0.003(6) 0.007(5) -0.002(5)
C4 0.023(6) 0.021(7) 0.023(7) -0.004(5) 0.012(5) -0.008(5)
C5 0.029(6) 0.019(7) 0.014(6) 0.004(5) 0.014(5) 0.001(5)
C6 0.021(6) 0.023(8) 0.018(6) 0.015(5) 0.014(5) 0.008(5)
C7 0.028(6) 0.019(7) 0.015(6) 0.010(5) 0.009(6) 0.013(5)
C8 0.051(8) 0.030(9) 0.014(6) 0.000(6) 0.018(6) 0.016(7)
C9 0.037(7) 0.017(7) 0.006(5) -0.007(5) 0.005(5) -0.010(6)
C10 0.038(7) 0.037(9) 0.028(7) 0.013(6) 0.024(6) 0.002(6)
C11 0.015(6) 0.038(9) 0.010(6) -0.002(6) -0.004(5) 0.007(5)
C12 0.033(7) 0.021(8) 0.026(7) 0.004(5) 0.021(6) 0.004(6)
C13 0.021(6) 0.017(7) 0.021(6) -0.004(5) 0.009(5) -0.008(5)
C14 0.029(4) 0.030(6) 0.015(4) -0.003(4) 0.012(4) -0.011(4)
C15 0.012(5) 0.033(8) 0.024(6) -0.005(6) 0.012(5) -0.007(5)
C16 0.021(5) 0.022(7) 0.010(5) 0.003(5) 0.003(5) -0.004(5)
C17 0.021(6) 0.018(7) 0.016(6) -0.008(5) 0.005(5) -0.015(5)
C18 0.052(8) 0.010(7) 0.015(6) 0.003(5) 0.017(6) 0.002(6)
C19 0.044(8) 0.044(10) 0.023(7) -0.007(7) 0.026(7) 0.000(7)
C20 0.028(6) 0.013(7) 0.015(6) -0.005(5) 0.005(5) 0.005(5)
C21 0.030(6) 0.014(7) 0.023(6) 0.002(5) 0.020(6) 0.005(5)
C22 0.016(6) 0.017(7) 0.020(6) -0.009(5) 0.013(5) -0.005(4)
C23 0.019(6) 0.008(6) 0.019(6) -0.001(5) 0.009(5) -0.005(5)
C24 0.018(6) 0.022(7) 0.011(6) 0.005(5) 0.004(5) -0.007(5)
C25 0.024(6) 0.016(7) 0.016(6) 0.000(5) 0.010(5) -0.004(5)
C26 0.021(6) 0.020(7) 0.014(6) 0.005(5) 0.008(5) 0.009(5)
C27 0.035(7) 0.016(7) 0.019(6) -0.002(5) 0.022(6) -0.001(5)
C28 0.037(7) 0.014(7) 0.023(7) -0.003(5) 0.019(6) 0.001(5)
C29 0.031(7) 0.021(8) 0.018(7) 0.007(6) 0.001(6) -0.003(6)
C30 0.031(7) 0.026(8) 0.030(7) 0.018(6) 0.018(6) 0.010(6)
C31 0.028(6) 0.031(8) 0.029(7) 0.008(6) 0.021(6) -0.002(6)
C32 0.041(8) 0.015(8) 0.040(9) -0.013(7) -0.004(7) -0.012(6)
C33 0.036(8) 0.041(10) 0.054(10) 0.022(8) 0.025(8) -0.011(7)
C34 0.041(8) 0.027(8) 0.010(6) -0.003(5) 0.008(6) -0.013(6)
C35 0.033(7) 0.014(7) 0.015(6) -0.002(5) 0.001(6) -0.004(5)
C36 0.032(7) 0.023(8) 0.023(7) 0.007(6) 0.007(6) -0.001(6)
C37 0.051(9) 0.021(8) 0.023(7) 0.001(6) 0.002(7) 0.005(7)

loop_
_atom_type_symbol
_atom_type_description
_atom_type_scat_dispersion_real
_atom_type_scat_dispersion_imag
_atom_type_scat_source
C C 0.0033 0.0016 'International Tables Vol C Tables 4.2.6.8 and 6.1.1.4'
H H 0.0000 0.0000 'International Tables Vol C Tables 4.2.6.8 and 6.1.1.4'
N N 0.0061 0.0033 'International Tables Vol C Tables 4.2.6.8 and 6.1.1.4'
O O 0.0106 0.0060 'International Tables Vol C Tables 4.2.6.8 and 6.1.1.4'
S S 0.1246 0.1234 'International Tables Vol C Tables 4.2.6.8 and 6.1.1.4'
Hg Hg -2.3894 9.2266 'International Tables Vol C Tables 4.2.6.8 and 6.1.1.4'

loop_
_geom_angle_atom_site_label_1
_geom_angle_atom_site_label_2
_geom_angle_atom_site_label_3
_geom_angle
N1 Hg1 S2 132.2(2)
N1 Hg1 S1 133.9(2)
S2 Hg1 S1 93.75(9)
C12 S1 C11 100.5(6)
C12 S1 Hg1 110.6(4)
C11 S1 Hg1 106.4(4)
C15 S2 C16 104.0(5)
C15 S2 Hg1 110.1(4)
C16 S2 Hg1 108.9(4)
C5 O1 C4 117.2(9)
C22 O2 C23 114.3(9)
C3 N1 C24 119.8(11)
C3 N1 Hg1 119.5(9)
C24 N1 Hg1 120.7(7)
C26 N2 C14 119.6(9)
C26 N2 C13 120.4(9)
C14 N2 C13 114.1(9)
N4 N3 C29 111.0(13)
N3 N4 C32 110.2(13)
O4 N5 O3 124.4(12)
O4 N5 C35 118.8(11)
O3 N5 C35 116.5(12)
O6 N6 O7 122.7(14)
O6 N6 O5 119.7(14)
O7 N6 O5 117.6(12)
O9 N7 O10 119.2(11)
O9 N7 O8 122.0(10)
O10 N7 O8 118.7(11)
C2 C1 C25 121.0(12)
C1 C2 C3 118.3(12)
N1 C3 C2 121.9(12)
N1 C3 C4 120.3(12)
C2 C3 C4 117.8(11)
O1 C4 C3 108.3(9)
O1 C5 C6 123.8(11)
O1 C5 C10 114.5(11)
C6 C5 C10 121.7(12)
C5 C6 C7 118.3(11)
C8 C7 C6 120.7(12)
C7 C8 C9 120.7(12)
C10 C9 C8 120.6(12)
C9 C10 C5 117.7(12)
C9 C10 C11 121.0(12)
C5 C10 C11 120.9(13)
C10 C11 S1 112.4(8)
C13 C12 S1 113.1(9)
N2 C13 C12 115.2(9)
N2 C14 C15 113.7(10)
C14 C15 S2 112.0(8)
C17 C16 S2 115.7(7)
C18 C17 C22 117.5(12)
C18 C17 C16 122.0(11)
C22 C17 C16 120.4(11)
C17 C18 C19 120.8(12)
C20 C19 C18 121.5(12)
C19 C20 C21 119.6(12)
C22 C21 C20 120.9(11)
O2 C22 C21 126.3(11)
O2 C22 C17 113.9(10)
C21 C22 C17 119.7(11)
O2 C23 C24 108.6(9)
N1 C24 C25 120.1(11)
N1 C24 C23 121.1(10)
C25 C24 C23 118.8(11)
C24 C25 C1 118.7(12)
N2 C26 C27 121.1(10)
N2 C26 C31 121.5(11)
C27 C26 C31 117.3(11)
C28 C27 C26 121.7(11)
C29 C28 C27 120.5(12)
C28 C29 C30 120.3(12)
C28 C29 N3 114.9(12)
C30 C29 N3 124.7(12)
C31 C30 C29 119.4(12)
C30 C31 C26 120.7(13)
C37 C32 C33 119.8(12)
C37 C32 N4 114.7(14)
C33 C32 N4 125.4(15)
C34 C33 C32 119.8(14)
C35 C34 C33 118.0(12)
C36 C35 C34 121.4(12)
C36 C35 N5 117.5(12)
C34 C35 N5 120.3(11)
C37 C36 C35 120.1(14)
C32 C37 C36 120.5(14)

loop_
_geom_bond_atom_site_label_1
_geom_bond_atom_site_label_2
_geom_bond_distance
Hg1 N1 2.247(9)
Hg1 S2 2.577(3)
Hg1 S1 2.594(3)
S1 C12 1.816(13)
S1 C11 1.838(12)
S2 C15 1.806(11)
S2 C16 1.840(12)
O1 C5 1.370(14)
O1 C4 1.454(13)
O2 C22 1.373(13)
O2 C23 1.421(13)
O3 N5 1.243(14)
O4 N5 1.222(14)
O5 N6 1.284(13)
O6 N6 1.190(15)
O7 N6 1.238(16)
O8 N7 1.261(13)
O9 N7 1.223(13)
O10 N7 1.239(13)
N1 C3 1.319(14)
N1 C24 1.366(16)
N2 C26 1.378(15)
N2 C14 1.452(14)
N2 C13 1.466(14)
N3 N4 1.196(16)
N3 C29 1.486(18)
N4 C32 1.466(19)
N5 C35 1.448(16)
C1 C2 1.324(17)
C1 C25 1.398(17)
C2 C3 1.403(17)
C3 C4 1.466(18)
C5 C6 1.396(16)
C5 C10 1.430(18)
C6 C7 1.397(17)
C7 C8 1.365(19)
C8 C9 1.415(17)
C9 C10 1.369(18)
C10 C11 1.511(17)
C12 C13 1.524(16)
C14 C15 1.542(18)
C16 C17 1.477(17)
C17 C18 1.377(17)
C17 C22 1.426(17)
C18 C19 1.412(19)
C19 C20 1.318(18)
C20 C21 1.400(16)
C21 C22 1.379(16)
C23 C24 1.490(16)
C24 C25 1.370(16)
C26 C27 1.393(16)
C26 C31 1.405(16)
C27 C28 1.375(17)
C28 C29 1.340(18)
C29 C30 1.409(19)
C30 C31 1.377(18)
C32 C37 1.36(2)
C32 C33 1.41(2)
C33 C34 1.389(18)
C34 C35 1.388(18)
C35 C36 1.370(18)
C36 C37 1.362(19)
